data_4507103
loop_
_publ_author_name
'Adelani, Pius O.'
'Albrecht-Schmitt, Thomas E.'

_publ_section_title
;
 Layered Uranyl Coordination Polymers Rigidly Pillared by Diphosphonates
;
_journal_issue 11
_journal_name_full 'Crystal Growth &amp; Design'
_journal_page_first 5800
_journal_paper_doi 10.1021/cg301387p
_journal_volume 12
_journal_year 2012
_chemical_formula_moiety 'C12 H8 Ba O22 P4 U3, 5(O)'
_chemical_formula_sum 'C12 H8 Ba O27 P4 U3'
_chemical_formula_weight 1559.49
_chemical_name_systematic
; 
 ? 
;
_space_group_IT_number 2
_symmetry_cell_setting triclinic
_symmetry_space_group_name_Hall '-P 1'
_symmetry_space_group_name_H-M 'P -1'
_atom_sites_solution_hydrogens geom
_atom_sites_solution_primary direct
_atom_sites_solution_secondary difmap
_audit_creation_method SHELXL-97
_cell_angle_alpha 95.9270(10)
_cell_angle_beta 99.6810(10)
_cell_angle_gamma 114.1940(10)
_cell_formula_units_Z 2
_cell_length_a 9.5213(9)
_cell_length_b 10.5817(10)
_cell_length_c 18.3319(18)
_cell_measurement_reflns_used 8493
_cell_measurement_temperature 100(2)
_cell_measurement_theta_max 27.47
_cell_measurement_theta_min 2.23
_cell_volume 1630.0(3)
_computing_cell_refinement 'Bruker SAINT'
_computing_data_collection 'Bruker APEX2'
_computing_data_reduction 'Bruker SAINT'
_computing_molecular_graphics 'Bruker SHELXTL'
_computing_publication_material 'Bruker SHELXTL'
_computing_structure_refinement 'SHELXL-97 (Sheldrick, 2008)'
_computing_structure_solution 'SHELXS-97 (Sheldrick, 2008)'
_diffrn_ambient_temperature 100(2)
_diffrn_measured_fraction_theta_full 0.987
_diffrn_measured_fraction_theta_max 0.987
_diffrn_measurement_device_type 'Bruker APEX-II CCD'
_diffrn_measurement_method '\f and \w scans'
_diffrn_radiation_monochromator graphite
_diffrn_radiation_source 'fine-focus sealed tube'
_diffrn_radiation_type MoK\a
_diffrn_radiation_wavelength 0.71073
_diffrn_reflns_av_R_equivalents 0.0291
_diffrn_reflns_av_sigmaI/netI 0.0398
_diffrn_reflns_limit_h_max 12
_diffrn_reflns_limit_h_min -12
_diffrn_reflns_limit_k_max 13
_diffrn_reflns_limit_k_min -13
_diffrn_reflns_limit_l_max 23
_diffrn_reflns_limit_l_min -23
_diffrn_reflns_number 16390
_diffrn_reflns_theta_full 27.47
_diffrn_reflns_theta_max 27.47
_diffrn_reflns_theta_min 1.15
_diffrn_standards_number 0
_exptl_absorpt_coefficient_mu 16.345
_exptl_absorpt_correction_T_max 1.0000
_exptl_absorpt_correction_T_min 0.6867
_exptl_absorpt_correction_type numerical
_exptl_absorpt_process_details SHELXPREP
_exptl_crystal_colour yellow
_exptl_crystal_density_diffrn 3.177
_exptl_crystal_density_method 'not measured'
_exptl_crystal_description tablet
_exptl_crystal_F_000 1376
_exptl_crystal_size_max 0.356
_exptl_crystal_size_mid 0.089
_exptl_crystal_size_min 0.087
_refine_diff_density_max 2.628
_refine_diff_density_min -1.766
_refine_diff_density_rms 0.213
_refine_ls_extinction_coef 0.00010(3)
_refine_ls_extinction_expression Fc^*^=kFc[1+0.001xFc^2^\l^3^/sin(2\q)]^-1/4^
_refine_ls_extinction_method SHELXL
_refine_ls_goodness_of_fit_ref 1.026
_refine_ls_hydrogen_treatment constr
_refine_ls_matrix_type full
_refine_ls_number_parameters 470
_refine_ls_number_reflns 7278
_refine_ls_number_restraints 24
_refine_ls_restrained_S_all 1.026
_refine_ls_R_factor_all 0.0290
_refine_ls_R_factor_gt 0.0249
_refine_ls_shift/su_max 0.001
_refine_ls_shift/su_mean 0.000
_refine_ls_structure_factor_coef Fsqd
_refine_ls_weighting_details 'calc w=1/[\s^2^(Fo^2^)+(0.0263P)^2^+5.4813P] where P=(Fo^2^+2Fc^2^)/3'
_refine_ls_weighting_scheme calc
_refine_ls_wR_factor_gt 0.0600
_refine_ls_wR_factor_ref 0.0626
_reflns_number_gt 6600
_reflns_number_total 7278
_reflns_threshold_expression >2sigma(I)
_cod_data_source_file cg301387p_si_002.cif
_cod_data_source_block p-1
_cod_database_code 4507103

loop_
_symmetry_equiv_pos_as_xyz
'x, y, z'
'-x, -y, -z'

loop_
_atom_site_label
_atom_site_type_symbol
_atom_site_fract_x
_atom_site_fract_y
_atom_site_fract_z
_atom_site_U_iso_or_equiv
_atom_site_adp_type
_atom_site_occupancy
_atom_site_symmetry_multiplicity
_atom_site_calc_flag
_atom_site_refinement_flags
_atom_site_disorder_assembly
_atom_site_disorder_group
U1 U 0.29407(2) 0.81252(2) 0.257436(11) 0.00638(6) Uani 1 1 d . . .
U2 U 0.64642(2) 0.69363(2) 0.247190(11) 0.00656(6) Uani 1 1 d . . .
U3 U 0.00028(2) 0.24162(2) 0.247514(11) 0.00682(6) Uani 1 1 d . . .
Ba1 Ba 0.56914(4) 0.31604(4) 0.27747(2) 0.01447(8) Uani 1 1 d . . .
P1 P 0.64802(16) 1.03902(15) 0.32640(8) 0.0062(3) Uani 1 1 d . . .
P2 P 0.94670(16) 1.03636(15) 0.66519(8) 0.0073(3) Uani 1 1 d . . .
P3 P 0.30371(16) 0.48399(15) 0.15877(8) 0.0072(3) Uani 1 1 d . A .
P4 P 0.11606(16) 0.48527(15) -0.19303(8) 0.0066(3) Uani 1 1 d . . .
O1 O 0.2875(4) 0.8649(4) 0.1685(2) 0.0099(8) Uani 1 1 d . . .
O2 O 0.3041(4) 0.7630(4) 0.3471(2) 0.0105(8) Uani 1 1 d . . .
O3 O 0.6831(5) 0.7531(4) 0.1621(2) 0.0112(8) Uani 1 1 d . . .
O4 O 0.6039(5) 0.6260(4) 0.3303(2) 0.0118(8) Uani 1 1 d . . .
O5 O -0.1082(5) 0.0995(4) 0.1704(2) 0.0121(8) Uani 1 1 d . . .
O6 O 0.1086(5) 0.3832(4) 0.3258(2) 0.0135(8) Uani 1 1 d . . .
O7 O 0.5897(4) 0.8873(4) 0.2825(2) 0.0082(8) Uani 1 1 d . . .
O8 O 0.4941(4) 1.0566(4) 0.3192(2) 0.0080(8) Uani 1 1 d . . .
O9 O 0.7699(4) 1.1530(4) 0.2967(2) 0.0099(8) Uani 1 1 d . . .
O10 O 1.1174(5) 1.1465(4) 0.6846(2) 0.0125(8) Uani 1 1 d . . .
O11 O 0.8519(5) 1.0677(4) 0.7184(2) 0.0100(8) Uani 1 1 d . . .
O12 O 0.9317(5) 0.8875(4) 0.6671(2) 0.0133(9) Uani 1 1 d . . .
O13 O 0.3620(4) 0.6369(4) 0.2028(2) 0.0092(8) Uani 1 1 d . . .
O14 O 0.4504(5) 0.4564(4) 0.1797(2) 0.0090(8) Uani 1 1 d . . .
O15 O 0.1543(4) 0.3783(4) 0.1749(2) 0.0101(8) Uani 1 1 d . . .
O16 O 0.1413(4) 0.6338(4) -0.2039(2) 0.0100(8) Uani 1 1 d . . .
O17 O 0.2239(5) 0.4463(4) -0.2350(2) 0.0104(8) Uani 1 1 d . . .
O18 O -0.0553(4) 0.3751(4) -0.2181(2) 0.0096(8) Uani 1 1 d . . .
O19 O 0.2261(5) 0.1701(5) 0.2201(3) 0.0181(9) Uani 1 1 d . . .
O20 O 0.7997(9) 0.4384(7) 0.4072(4) 0.069(2) Uani 1 1 d . . .
O21 O 0.4055(6) 0.3399(6) 0.3897(3) 0.0370(13) Uani 1 1 d . . .
O22 O 0.5058(6) 0.1406(5) 0.1431(3) 0.0307(12) Uani 1 1 d . . .
O1W O 0.8885(13) 0.8667(11) 0.0635(6) 0.074(3) Uani 0.75 1 d P . .
O2W O 0.6834(15) 0.1576(14) 0.0281(7) 0.104(4) Uani 0.75 1 d P . .
O3W O 0.1243(12) 0.5852(9) 0.4451(5) 0.095(3) Uani 1 1 d . . .
O4W O 0.1750(9) 0.0645(7) 0.0696(4) 0.062(2) Uani 1 1 d . . .
O5W O 0.6422(15) 0.8911(11) 0.0354(6) 0.091(4) Uani 0.75 1 d P . .
O6W O 0.4029(13) 0.5915(8) 0.4566(4) 0.072(3) Uani 0.75 1 d P . .
C1 C 0.7328(7) 1.0467(6) 0.4232(3) 0.0087(11) Uani 1 1 d . . .
C2 C 0.6408(9) 0.9550(8) 0.4644(4) 0.0295(17) Uani 1 1 d U . .
H2A H 0.5355 0.8939 0.4422 0.035 Uiso 1 1 calc R . .
C3 C 0.7047(8) 0.9544(8) 0.5374(4) 0.0306(18) Uani 1 1 d . . .
H3A H 0.6417 0.8942 0.5645 0.037 Uiso 1 1 calc R . .
C4 C 0.8618(7) 1.0427(6) 0.5709(3) 0.0104(11) Uani 1 1 d . . .
C5 C 0.9521(8) 1.1378(7) 0.5321(3) 0.0195(13) Uani 1 1 d . . .
H5B H 1.0565 1.2004 0.5551 0.023 Uiso 1 1 calc R . .
C6 C 0.8866(8) 1.1402(7) 0.4581(3) 0.0183(13) Uani 1 1 d . . .
H6B H 0.9474 1.2054 0.4324 0.022 Uiso 1 1 calc R . .
C7 C 0.2593(7) 0.4853(6) 0.0597(3) 0.0094(11) Uani 1 1 d . . .
C8 C 0.3758(15) 0.5369(13) 0.0186(7) 0.016(3) Uani 0.50 1 d PU A 1
H8A H 0.4819 0.5706 0.0427 0.019 Uiso 0.50 1 calc PR A 1
C8A C 0.3296(13) 0.6119(12) 0.0311(6) 0.011(2) Uani 0.50 1 d PU A 2
H8AA H 0.4018 0.6947 0.0643 0.014 Uiso 0.50 1 calc PR A 2
C9 C 0.3356(14) 0.5384(13) -0.0562(6) 0.014(2) Uani 0.50 1 d PU A 1
H9A H 0.4147 0.5735 -0.0824 0.016 Uiso 0.50 1 calc PR A 1
C9A C 0.2926(14) 0.6137(13) -0.0446(6) 0.013(2) Uani 0.50 1 d P A 2
H9AA H 0.3417 0.6956 -0.0630 0.016 Uiso 0.50 1 calc PR A 2
C10 C 0.1782(7) 0.4882(6) -0.0937(3) 0.0112(11) Uani 1 1 d . . .
C11 C 0.1114(15) 0.3631(13) -0.0672(7) 0.016(2) Uani 0.50 1 d P A 1
H11A H 0.0806 0.2709 -0.0911 0.019 Uiso 0.50 1 calc PR A 1
C11A C 0.0597(14) 0.4282(14) -0.0543(7) 0.018(3) Uani 0.50 1 d P A 2
H11B H -0.0413 0.4238 -0.0613 0.022 Uiso 0.50 1 calc PR A 2
C12 C 0.1008(14) 0.4254(13) 0.0229(6) 0.013(2) Uani 0.50 1 d P A 1
H12A H 0.0133 0.4199 0.0411 0.016 Uiso 0.50 1 calc PR A 1
C12A C 0.1533(15) 0.3659(13) 0.0098(7) 0.017(3) Uani 0.50 1 d P A 2
H12B H 0.1361 0.2730 0.0106 0.020 Uiso 0.50 1 calc PR A 2

loop_
_atom_site_aniso_label
_atom_site_aniso_U_11
_atom_site_aniso_U_22
_atom_site_aniso_U_33
_atom_site_aniso_U_23
_atom_site_aniso_U_13
_atom_site_aniso_U_12
U1 0.00519(10) 0.00576(10) 0.00788(10) 0.00133(8) 0.00022(7) 0.00256(8)
U2 0.00577(10) 0.00642(11) 0.00780(10) 0.00166(8) 0.00074(7) 0.00320(8)
U3 0.00596(10) 0.00571(11) 0.00932(11) 0.00251(8) 0.00189(8) 0.00276(8)
Ba1 0.01303(18) 0.01234(18) 0.02100(19) 0.00977(15) 0.00486(14) 0.00654(15)
P1 0.0059(6) 0.0057(7) 0.0066(6) 0.0025(5) 0.0002(5) 0.0022(6)
P2 0.0069(7) 0.0086(7) 0.0067(7) 0.0018(5) -0.0003(5) 0.0042(6)
P3 0.0065(7) 0.0069(7) 0.0081(7) 0.0021(5) 0.0017(5) 0.0029(6)
P4 0.0058(7) 0.0063(7) 0.0077(7) 0.0018(5) 0.0011(5) 0.0025(6)
O1 0.0075(19) 0.010(2) 0.011(2) 0.0010(16) 0.0015(15) 0.0028(17)
O2 0.0063(19) 0.012(2) 0.011(2) 0.0042(16) 0.0018(15) 0.0022(17)
O3 0.012(2) 0.014(2) 0.0080(19) 0.0020(16) 0.0003(16) 0.0064(18)
O4 0.011(2) 0.013(2) 0.012(2) 0.0043(16) 0.0013(16) 0.0059(18)
O5 0.010(2) 0.011(2) 0.014(2) 0.0036(17) 0.0030(16) 0.0036(17)
O6 0.012(2) 0.008(2) 0.018(2) 0.0019(17) 0.0027(17) 0.0019(17)
O7 0.0036(18) 0.0058(19) 0.012(2) 0.0018(15) -0.0020(15) 0.0008(16)
O8 0.0053(18) 0.0073(19) 0.0111(19) 0.0022(15) 0.0001(15) 0.0030(16)
O9 0.0070(19) 0.011(2) 0.0085(19) 0.0035(16) 0.0009(15) 0.0012(17)
O10 0.0057(19) 0.019(2) 0.0093(19) 0.0031(17) -0.0009(15) 0.0025(17)
O11 0.011(2) 0.011(2) 0.012(2) 0.0047(16) 0.0029(16) 0.0086(17)
O12 0.022(2) 0.012(2) 0.012(2) 0.0022(16) 0.0020(17) 0.0127(19)
O13 0.0072(19) 0.007(2) 0.011(2) -0.0002(16) -0.0004(15) 0.0022(16)
O14 0.010(2) 0.0062(19) 0.0098(19) 0.0014(15) 0.0013(15) 0.0036(16)
O15 0.009(2) 0.013(2) 0.0088(19) 0.0033(16) 0.0013(15) 0.0051(17)
O16 0.0094(19) 0.009(2) 0.014(2) 0.0047(16) 0.0036(16) 0.0051(17)
O17 0.012(2) 0.012(2) 0.011(2) 0.0017(16) 0.0034(16) 0.0085(17)
O18 0.0052(19) 0.008(2) 0.013(2) 0.0000(16) -0.0003(15) 0.0018(16)
O19 0.011(2) 0.019(2) 0.032(3) 0.012(2) 0.0103(19) 0.0100(19)
O20 0.092(6) 0.033(4) 0.054(4) -0.012(3) -0.045(4) 0.028(4)
O21 0.033(3) 0.040(3) 0.039(3) 0.003(3) 0.007(3) 0.018(3)
O22 0.032(3) 0.028(3) 0.030(3) 0.011(2) 0.014(2) 0.008(2)
O1W 0.084(8) 0.072(7) 0.072(7) 0.017(6) 0.032(6) 0.033(6)
O2W 0.084(9) 0.104(10) 0.117(10) 0.022(8) 0.008(8) 0.041(8)
O3W 0.113(8) 0.085(7) 0.091(7) 0.015(5) 0.022(6) 0.049(6)
O4W 0.094(6) 0.070(5) 0.053(4) 0.028(4) 0.043(4) 0.050(5)
O5W 0.112(10) 0.062(7) 0.071(7) 0.026(6) -0.008(7) 0.020(7)
O6W 0.122(9) 0.025(5) 0.026(4) 0.011(4) -0.011(5) -0.001(5)
C1 0.013(3) 0.009(3) 0.006(3) 0.003(2) 0.002(2) 0.006(2)
C2 0.021(3) 0.035(3) 0.019(3) 0.012(3) -0.002(2) 0.000(3)
C3 0.016(3) 0.036(4) 0.022(4) 0.015(3) -0.003(3) -0.006(3)
C4 0.011(3) 0.015(3) 0.008(3) 0.004(2) 0.002(2) 0.009(2)
C5 0.017(3) 0.016(3) 0.015(3) 0.003(3) -0.003(3) 0.000(3)
C6 0.018(3) 0.019(3) 0.011(3) 0.006(3) 0.001(2) 0.002(3)
C7 0.009(3) 0.011(3) 0.010(3) 0.002(2) 0.003(2) 0.007(2)
C8 0.014(4) 0.015(4) 0.013(4) 0.005(3) -0.002(3) 0.002(3)
C8A 0.009(4) 0.008(4) 0.012(4) 0.003(3) -0.003(3) 0.002(3)
C9 0.009(4) 0.017(4) 0.011(4) 0.005(3) 0.005(3) 0.002(3)
C9A 0.015(6) 0.013(6) 0.006(5) 0.001(5) -0.004(4) 0.005(5)
C10 0.013(3) 0.012(3) 0.011(3) 0.003(2) 0.001(2) 0.007(2)
C11 0.017(6) 0.008(6) 0.016(6) 0.002(5) 0.000(5) 0.001(5)
C11A 0.006(6) 0.029(8) 0.020(7) 0.012(6) 0.005(5) 0.006(6)
C12 0.013(6) 0.018(7) 0.011(6) 0.007(5) 0.005(5) 0.007(5)
C12A 0.018(6) 0.005(6) 0.022(7) 0.004(5) -0.002(5) 0.003(5)

loop_
_atom_type_symbol
_atom_type_description
_atom_type_scat_dispersion_real
_atom_type_scat_dispersion_imag
_atom_type_scat_source
C C 0.0033 0.0016 'International Tables Vol C Tables 4.2.6.8 and 6.1.1.4'
H H 0.0000 0.0000 'International Tables Vol C Tables 4.2.6.8 and 6.1.1.4'
O O 0.0106 0.0060 'International Tables Vol C Tables 4.2.6.8 and 6.1.1.4'
P P 0.1023 0.0942 'International Tables Vol C Tables 4.2.6.8 and 6.1.1.4'
Ba Ba -0.3244 2.2819 'International Tables Vol C Tables 4.2.6.8 and 6.1.1.4'
U U -9.6767 9.6646 'International Tables Vol C Tables 4.2.6.8 and 6.1.1.4'

loop_
_geom_angle_atom_site_label_1
_geom_angle_atom_site_label_2
_geom_angle_atom_site_label_3
_geom_angle
_geom_angle_site_symmetry_1
_geom_angle_site_symmetry_3
O1 U1 O2 178.91(19) . .
O1 U1 O18 93.47(16) . 2_565
O2 U1 O18 87.62(16) . 2_565
O1 U1 O11 86.79(15) . 2_676
O2 U1 O11 93.24(15) . 2_676
O18 U1 O11 83.77(14) 2_565 2_676
O1 U1 O13 86.24(15) . .
O2 U1 O13 94.08(15) . .
O18 U1 O13 78.36(13) 2_565 .
O11 U1 O13 160.36(14) 2_676 .
O1 U1 O8 89.92(15) . .
O2 U1 O8 89.03(15) . .
O18 U1 O8 158.42(12) 2_565 .
O11 U1 O8 75.14(13) 2_676 .
O13 U1 O8 123.16(12) . .
O1 U1 O7 92.83(15) . .
O2 U1 O7 86.34(15) . .
O18 U1 O7 143.69(12) 2_565 .
O11 U1 O7 132.29(13) 2_676 .
O13 U1 O7 66.44(13) . .
O8 U1 O7 57.15(12) . .
O1 U1 P1 93.87(13) . .
O2 U1 P1 85.06(13) . .
O18 U1 P1 169.91(10) 2_565 .
O11 U1 P1 103.54(10) 2_676 .
O13 U1 P1 95.23(10) . .
O8 U1 P1 28.50(8) . .
O7 U1 P1 28.82(9) . .
O1 U1 U2 95.42(12) . .
O2 U1 U2 84.27(12) . .
O18 U1 U2 110.70(9) 2_565 .
O11 U1 U2 165.14(10) 2_676 .
O13 U1 U2 34.33(9) . .
O8 U1 U2 90.14(8) . .
O7 U1 U2 33.05(8) . .
P1 U1 U2 61.68(3) . .
O3 U2 O4 177.39(18) . .
O3 U2 O10 93.10(16) . 2_776
O4 U2 O10 89.17(16) . 2_776
O3 U2 O17 92.07(15) . 2_665
O4 U2 O17 86.90(15) . 2_665
O10 U2 O17 83.77(14) 2_776 2_665
O3 U2 O7 89.36(15) . .
O4 U2 O7 92.35(15) . .
O10 U2 O7 78.72(14) 2_776 .
O17 U2 O7 162.49(14) 2_665 .
O3 U2 O14 92.63(16) . .
O4 U2 O14 84.77(16) . .
O10 U2 O14 155.11(13) 2_776 .
O17 U2 O14 71.83(13) 2_665 .
O7 U2 O14 125.55(12) . .
O3 U2 O13 89.67(15) . .
O4 U2 O13 89.17(15) . .
O10 U2 O13 145.91(13) 2_776 .
O17 U2 O13 130.11(13) 2_665 .
O7 U2 O13 67.33(13) . .
O14 U2 O13 58.29(12) . .
O3 U2 P3 88.56(13) . .
O4 U2 P3 89.28(13) . .
O10 U2 P3 175.23(10) 2_776 .
O17 U2 P3 100.64(10) 2_665 .
O7 U2 P3 96.84(9) . .
O14 U2 P3 28.99(9) . .
O13 U2 P3 29.54(9) . .
O3 U2 Ba1 123.33(13) . .
O4 U2 Ba1 54.47(13) . .
O10 U2 Ba1 111.47(10) 2_776 .
O17 U2 Ba1 44.90(10) 2_665 .
O7 U2 Ba1 143.62(9) . .
O14 U2 Ba1 46.54(8) . .
O13 U2 Ba1 94.92(9) . .
P3 U2 Ba1 71.10(3) . .
O3 U2 U1 95.47(12) . .
O4 U2 U1 84.81(12) . .
O10 U2 U1 113.23(10) 2_776 .
O17 U2 U1 160.89(10) 2_665 .
O7 U2 U1 35.52(9) . .
O14 U2 U1 90.27(9) . .
O13 U2 U1 32.76(9) . .
P3 U2 U1 62.12(3) . .
Ba1 U2 U1 117.347(8) . .
O5 U3 O6 179.33(17) . .
O5 U3 O15 92.38(16) . .
O6 U3 O15 88.26(16) . .
O5 U3 O16 91.73(16) . 2_565
O6 U3 O16 88.61(16) . 2_565
O15 U3 O16 77.24(13) . 2_565
O5 U3 O12 97.39(16) . 2_666
O6 U3 O12 82.05(16) . 2_666
O15 U3 O12 127.77(14) . 2_666
O16 U3 O12 152.62(13) 2_565 2_666
O5 U3 O9 86.02(16) . 1_445
O6 U3 O9 93.50(16) . 1_445
O15 U3 O9 152.85(13) . 1_445
O16 U3 O9 75.72(13) 2_565 1_445
O12 U3 O9 79.21(13) 2_666 1_445
O5 U3 O19 79.36(16) . .
O6 U3 O19 100.73(16) . .
O15 U3 O19 66.13(13) . .
O16 U3 O19 141.69(13) 2_565 .
O12 U3 O19 65.63(13) 2_666 .
O9 U3 O19 139.42(13) 1_445 .
O20 Ba1 O22 139.2(2) . .
O20 Ba1 O8 89.08(16) . 1_545
O22 Ba1 O8 77.42(13) . 1_545
O20 Ba1 O17 79.24(18) . 2_665
O22 Ba1 O17 94.46(13) . 2_665
O8 Ba1 O17 151.36(11) 1_545 2_665
O20 Ba1 O14 126.51(15) . .
O22 Ba1 O14 80.83(13) . .
O8 Ba1 O14 142.40(11) 1_545 .
O17 Ba1 O14 60.04(11) 2_665 .
O20 Ba1 O21 75.6(2) . .
O22 Ba1 O21 137.23(15) . .
O8 Ba1 O21 80.24(13) 1_545 .
O17 Ba1 O21 120.97(14) 2_665 .
O14 Ba1 O21 96.01(13) . .
O20 Ba1 O19 142.7(2) . .
O22 Ba1 O19 71.77(14) . .
O8 Ba1 O19 77.40(11) 1_545 .
O17 Ba1 O19 126.57(11) 2_665 .
O14 Ba1 O19 66.78(11) . .
O21 Ba1 O19 68.01(14) . .
O20 Ba1 O9 70.23(16) . 1_545
O22 Ba1 O9 71.45(13) . 1_545
O8 Ba1 O9 51.04(10) 1_545 1_545
O17 Ba1 O9 100.32(10) 2_665 1_545
O14 Ba1 O9 144.83(10) . 1_545
O21 Ba1 O9 119.01(13) . 1_545
O19 Ba1 O9 121.34(11) . 1_545
O20 Ba1 O16 83.0(2) . 2_665
O22 Ba1 O16 63.99(13) . 2_665
O8 Ba1 O16 104.26(10) 1_545 2_665
O17 Ba1 O16 48.73(10) 2_665 2_665
O14 Ba1 O16 93.00(10) . 2_665
O21 Ba1 O16 158.10(13) . 2_665
O19 Ba1 O16 133.81(11) . 2_665
O9 Ba1 O16 55.69(10) 1_545 2_665
O20 Ba1 O4 71.72(15) . .
O22 Ba1 O4 136.69(12) . .
O8 Ba1 O4 143.47(10) 1_545 .
O17 Ba1 O4 56.34(10) 2_665 .
O14 Ba1 O4 57.52(10) . .
O21 Ba1 O4 65.22(13) . .
O19 Ba1 O4 99.05(11) . .
O9 Ba1 O4 138.49(10) 1_545 .
O16 Ba1 O4 103.85(10) 2_665 .
O20 Ba1 P1 76.60(13) . 1_545
O22 Ba1 P1 75.08(11) . 1_545
O8 Ba1 P1 25.40(8) 1_545 1_545
O17 Ba1 P1 126.02(8) 2_665 1_545
O14 Ba1 P1 155.44(8) . 1_545
O21 Ba1 P1 98.40(11) . 1_545
O19 Ba1 P1 100.59(8) . 1_545
O9 Ba1 P1 25.84(7) 1_545 1_545
O16 Ba1 P1 80.78(7) 2_665 1_545
O4 Ba1 P1 147.04(7) . 1_545
O20 Ba1 P4 82.94(18) . 2_665
O22 Ba1 P4 76.92(10) . 2_665
O8 Ba1 P4 129.35(8) 1_545 2_665
O17 Ba1 P4 23.83(8) 2_665 2_665
O14 Ba1 P4 73.36(8) . 2_665
O21 Ba1 P4 143.27(12) . 2_665
O19 Ba1 P4 132.19(9) . 2_665
O9 Ba1 P4 79.51(7) 1_545 2_665
O16 Ba1 P4 25.18(7) 2_665 2_665
O4 Ba1 P4 79.99(7) . 2_665
P1 Ba1 P4 105.19(3) 1_545 2_665
O9 P1 O8 111.4(2) . .
O9 P1 O7 114.9(2) . .
O8 P1 O7 102.6(2) . .
O9 P1 C1 108.3(2) . .
O8 P1 C1 111.0(2) . .
O7 P1 C1 108.5(2) . .
O9 P1 U1 134.19(16) . .
O8 P1 U1 50.70(15) . .
O7 P1 U1 52.29(14) . .
C1 P1 U1 117.43(19) . .
O9 P1 Ba1 61.54(15) . 1_565
O8 P1 Ba1 50.45(14) . 1_565
O7 P1 Ba1 130.45(15) . 1_565
C1 P1 Ba1 119.57(18) . 1_565
U1 P1 Ba1 92.90(3) . 1_565
O10 P2 O12 112.5(2) . .
O10 P2 O11 111.9(2) . .
O12 P2 O11 108.3(2) . .
O10 P2 C4 106.7(3) . .
O12 P2 C4 108.8(3) . .
O11 P2 C4 108.5(2) . .
O15 P3 O14 115.7(2) . .
O15 P3 O13 114.0(2) . .
O14 P3 O13 102.4(2) . .
O15 P3 C7 106.3(2) . .
O14 P3 C7 110.1(2) . .
O13 P3 C7 108.2(2) . .
O15 P3 U2 138.34(16) . .
O14 P3 U2 50.93(15) . .
O13 P3 U2 52.00(14) . .
C7 P3 U2 115.34(19) . .
O18 P4 O16 114.2(2) . .
O18 P4 O17 111.8(2) . .
O16 P4 O17 107.0(2) . .
O18 P4 C10 106.2(2) . .
O16 P4 C10 109.1(2) . .
O17 P4 C10 108.4(2) . .
O18 P4 Ba1 138.28(16) . 2_665
O16 P4 Ba1 61.07(15) . 2_665
O17 P4 Ba1 46.72(15) . 2_665
C10 P4 Ba1 114.40(19) . 2_665
U2 O4 Ba1 98.37(15) . .
P1 O7 U2 148.5(2) . .
P1 O7 U1 98.89(17) . .
U2 O7 U1 111.44(14) . .
P1 O8 U1 100.80(18) . .
P1 O8 Ba1 104.15(18) . 1_565
U1 O8 Ba1 132.75(14) . 1_565
P1 O9 U3 151.8(2) . 1_665
P1 O9 Ba1 92.62(17) . 1_565
U3 O9 Ba1 114.69(13) 1_665 1_565
P2 O10 U2 160.3(2) . 2_776
P2 O11 U1 146.0(2) . 2_676
P2 O12 U3 139.7(2) . 2_666
P3 O13 U1 147.6(2) . .
P3 O13 U2 98.46(17) . .
U1 O13 U2 112.91(15) . .
P3 O14 U2 100.08(18) . .
P3 O14 Ba1 139.7(2) . .
U2 O14 Ba1 94.12(12) . .
P3 O15 U3 155.8(2) . .
P4 O16 U3 141.1(2) . 2_565
P4 O16 Ba1 93.75(16) . 2_665
U3 O16 Ba1 112.66(13) 2_565 2_665
P4 O17 U2 146.6(2) . 2_665
P4 O17 Ba1 109.45(19) . 2_665
U2 O17 Ba1 99.20(13) 2_665 2_665
P4 O18 U1 171.3(2) . 2_565
U3 O19 Ba1 130.42(17) . .
C6 C1 C2 118.7(5) . .
C6 C1 P1 121.9(4) . .
C2 C1 P1 119.4(5) . .
C3 C2 C1 120.5(7) . .
C3 C2 H2A 119.7 . .
C1 C2 H2A 119.7 . .
C2 C3 C4 120.6(6) . .
C2 C3 H3A 119.7 . .
C4 C3 H3A 119.7 . .
C5 C4 C3 119.4(5) . .
C5 C4 P2 120.2(5) . .
C3 C4 P2 120.4(5) . .
C4 C5 C6 120.0(6) . .
C4 C5 H5B 120.0 . .
C6 C5 H5B 120.0 . .
C1 C6 C5 120.5(6) . .
C1 C6 H6B 119.7 . .
C5 C6 H6B 119.7 . .
C12A C7 C8 99.8(8) . .
C12 C7 C8 119.7(8) . .
C12A C7 C8A 118.0(8) . .
C12 C7 C8A 104.6(7) . .
C12A C7 P3 120.6(6) . .
C12 C7 P3 116.9(6) . .
C8 C7 P3 123.3(6) . .
C8A C7 P3 121.3(6) . .
C9 C8 C7 120.9(11) . .
C9 C8 H8A 119.6 . .
C7 C8 H8A 119.6 . .
C9A C8A C7 121.3(10) . .
C9A C8A H8AA 119.4 . .
C7 C8A H8AA 119.4 . .
C8 C9 C10 120.8(10) . .
C8 C9 H9A 119.6 . .
C10 C9 H9A 119.6 . .
C8A C9A C10 118.5(10) . .
C8A C9A H9AA 120.7 . .
C10 C9A H9AA 120.7 . .
C9 C10 C11 100.5(8) . .
C9 C10 C11A 118.9(8) . .
C11 C10 C9A 121.0(8) . .
C11A C10 C9A 105.3(8) . .
C9 C10 P4 123.3(6) . .
C11 C10 P4 118.2(6) . .
C11A C10 P4 117.8(6) . .
C9A C10 P4 120.9(6) . .
C10 C11 C12 101.6(9) . .
C10 C11 H11A 129.2 . .
C12 C11 H11A 129.2 . .
C10 C11A C12A 100.3(8) . .
C10 C11A H11B 129.8 . .
C12A C11A H11B 129.8 . .
C7 C12 C11 100.3(8) . .
C7 C12 H12A 129.8 . .
C11 C12 H12A 129.8 . .
C7 C12A C11A 103.1(9) . .
C7 C12A H12B 128.5 . .
C11A C12A H12B 128.5 . .

loop_
_geom_bond_atom_site_label_1
_geom_bond_atom_site_label_2
_geom_bond_distance
_geom_bond_site_symmetry_2
U1 O1 1.775(4) .
U1 O2 1.775(4) .
U1 O18 2.255(4) 2_565
U1 O11 2.296(4) 2_676
U1 O13 2.386(4) .
U1 O8 2.494(4) .
U1 O7 2.535(4) .
U2 O3 1.776(4) .
U2 O4 1.787(4) .
U2 O10 2.232(4) 2_776
U2 O17 2.300(4) 2_665
U2 O7 2.379(4) .
U2 O14 2.461(4) .
U2 O13 2.487(4) .
U3 O5 1.768(4) .
U3 O6 1.778(4) .
U3 O15 2.310(4) .
U3 O16 2.346(4) 2_565
U3 O12 2.359(4) 2_666
U3 O9 2.378(4) 1_445
U3 O19 2.659(4) .
Ba1 O20 2.726(6) .
Ba1 O22 2.742(5) .
Ba1 O8 2.764(4) 1_545
Ba1 O17 2.769(4) 2_665
Ba1 O14 2.818(4) .
Ba1 O21 2.831(5) .
Ba1 O19 2.921(4) .
Ba1 O9 3.059(4) 1_545
Ba1 O16 3.146(4) 2_665
Ba1 O4 3.186(4) .
P1 O9 1.517(4) .
P1 O8 1.538(4) .
P1 O7 1.545(4) .
P1 C1 1.800(5) .
P2 O10 1.514(4) .
P2 O12 1.526(4) .
P2 O11 1.533(4) .
P2 C4 1.801(6) .
P3 O15 1.505(4) .
P3 O14 1.536(4) .
P3 O13 1.556(4) .
P3 C7 1.796(6) .
P4 O18 1.520(4) .
P4 O16 1.529(4) .
P4 O17 1.537(4) .
P4 C10 1.811(6) .
O8 Ba1 2.764(4) 1_565
O9 U3 2.378(4) 1_665
O9 Ba1 3.059(4) 1_565
O10 U2 2.232(4) 2_776
O11 U1 2.296(4) 2_676
O12 U3 2.359(4) 2_666
O16 U3 2.346(4) 2_565
O16 Ba1 3.146(4) 2_665
O17 U2 2.301(4) 2_665
O17 Ba1 2.769(4) 2_665
O18 U1 2.255(4) 2_565
C1 C6 1.379(8) .
C1 C2 1.398(8) .
C2 C3 1.376(9) .
C2 H2A 0.9300 .
C3 C4 1.384(9) .
C3 H3A 0.9300 .
C4 C5 1.379(8) .
C5 C6 1.402(8) .
C5 H5B 0.9300 .
C6 H6B 0.9300 .
C7 C12A 1.363(13) .
C7 C12 1.386(13) .
C7 C8 1.402(13) .
C7 C8A 1.431(12) .
C8 C9 1.364(16) .
C8 H8A 0.9300 .
C8A C9A 1.377(15) .
C8A H8AA 0.9300 .
C9 C10 1.388(13) .
C9 H9A 0.9300 .
C9A C10 1.414(13) .
C9A H9AA 0.9300 .
C10 C11 1.392(13) .
C10 C11A 1.407(13) .
C11 C12 1.750(17) .
C11 H11A 0.9300 .
C11A C12A 1.703(17) .
C11A H11B 0.9300 .
C12 H12A 0.9300 .
C12A H12B 0.9300 .
